data_4347850
loop_
_publ_author_name
'Suffren, Yan'
'Golesorkhi, Bahman'
'Zare, Davood'
'Gu\'en\'ee, Laure'
'Nozary, Homayoun'
'Eliseeva, Svetlana V.'
'Petoud, St\'ephane'
'Hauser, Andreas'
'Piguet, Claude'

_publ_section_title
;
 Taming Lanthanide-Centered Upconversion at the Molecular Level.
;
_journal_issue 20
_journal_name_full 'Inorganic chemistry'
_journal_page_first 9964
_journal_page_last 9972
_journal_paper_doi 10.1021/acs.inorgchem.6b00700
_journal_volume 55
_journal_year 2016
_chemical_formula_moiety 'C32 H22 Er F6 N6 O6 S2, C F3 O3 S, 1.5(C3 H5 N)'
_chemical_formula_sum 'C37.5 H29.5 Er F9 N7.5 O9 S3'
_chemical_formula_weight 1163.63
_space_group_IT_number 58
_space_group_name_Hall '-P 2 2n'
_space_group_name_H-M_alt 'P n n m'
_symmetry_cell_setting orthorhombic
_symmetry_space_group_name_Hall '-P 2 2n'
_symmetry_space_group_name_H-M 'P n n m'
_atom_sites_solution_hydrogens geom
_atom_sites_solution_primary direct
_atom_sites_solution_secondary difmap
_audit_creation_method SHELXL-97
_cell_angle_alpha 90.00
_cell_angle_beta 90.00
_cell_angle_gamma 90.00
_cell_formula_units_Z 4
_cell_length_a 11.5807(2)
_cell_length_b 14.2430(3)
_cell_length_c 27.0122(5)
_cell_measurement_reflns_used 5358
_cell_measurement_temperature 180(2)
_cell_measurement_theta_max 73.1700
_cell_measurement_theta_min 3.4660
_cell_volume 4455.50(15)
_computing_cell_refinement
;
CrysAlisPro, Agilent Technologies,
Version 1.171.37.35 (release 13-08-2014 CrysAlis171 .NET)
(compiled Aug 13 2014,18:06:01)
;
_computing_data_collection
;
CrysAlisPro, Agilent Technologies,
Version 1.171.37.35 (release 13-08-2014 CrysAlis171 .NET)
(compiled Aug 13 2014,18:06:01)
;
_computing_data_reduction
;
CrysAlisPro, Agilent Technologies,
Version 1.171.37.35 (release 13-08-2014 CrysAlis171 .NET)
(compiled Aug 13 2014,18:06:01)
;
_computing_molecular_graphics 'Ortep 3 (Farrugia, 1997)'
_computing_publication_material SHELX_Acta
_computing_structure_refinement 'SHELXL-97 (Sheldrick, 2008)'
_computing_structure_solution 'SHELXS-97 (Sheldrick, 2008)'
_diffrn_ambient_environment N~2~
_diffrn_ambient_temperature 180(2)
_diffrn_detector 'CCD plate'
_diffrn_detector_area_resol_mean 10.4679
_diffrn_detector_type Atlas
_diffrn_measured_fraction_theta_full 0.999
_diffrn_measured_fraction_theta_max 0.973
_diffrn_measurement_device 'four-circle diffractometer'
_diffrn_measurement_device_type 'SuperNova, Dual, Cu at zero, Atlas'
_diffrn_measurement_method '\w scans'
_diffrn_radiation_monochromator mirror
_diffrn_radiation_probe x-ray
_diffrn_radiation_type 'Cu K\a'
_diffrn_radiation_wavelength 1.54184
_diffrn_reflns_av_R_equivalents 0.0344
_diffrn_reflns_av_unetI/netI 0.0369
_diffrn_reflns_limit_h_max 13
_diffrn_reflns_limit_h_min -12
_diffrn_reflns_limit_k_max 17
_diffrn_reflns_limit_k_min -11
_diffrn_reflns_limit_l_max 29
_diffrn_reflns_limit_l_min -33
_diffrn_reflns_number 10914
_diffrn_reflns_theta_full 67.50
_diffrn_reflns_theta_max 73.51
_diffrn_reflns_theta_min 3.27
_diffrn_source 'sealed X-ray tube'
_diffrn_source_type 'SuperNova (Cu) X-ray Source'
_exptl_absorpt_coefficient_mu 5.702
_exptl_absorpt_correction_T_max 0.712
_exptl_absorpt_correction_T_min 0.261
_exptl_absorpt_correction_type analytical
_exptl_absorpt_process_details
;
CrysAlisPro, Agilent Technologies,
Version 1.171.37.35 (release 13-08-2014 CrysAlis171 .NET)
(compiled Aug 13 2014,18:06:01)
Analytical numeric absorption correction using a multifaceted crystal
			model based on expressions derived by R.C. Clark & J.S. Reid.
(Clark, R. C. & Reid, J. S. (1995). Acta Cryst. A51, 887-897)
Empirical absorption correction using spherical harmonics,
 implemented in SCALE3 ABSPACK scaling algorithm.
;
_exptl_crystal_colour colourless
_exptl_crystal_density_diffrn 1.735
_exptl_crystal_density_method 'not measured'
_exptl_crystal_description plate
_exptl_crystal_F_000 2304
_exptl_crystal_size_max 0.3178
_exptl_crystal_size_mid 0.2762
_exptl_crystal_size_min 0.0623
_platon_squeeze_details
;
;
_refine_diff_density_max 0.625
_refine_diff_density_min -1.499
_refine_diff_density_rms 0.090
_refine_ls_extinction_method none
_refine_ls_goodness_of_fit_ref 1.037
_refine_ls_hydrogen_treatment constr
_refine_ls_matrix_type full
_refine_ls_number_parameters 282
_refine_ls_number_reflns 4476
_refine_ls_number_restraints 0
_refine_ls_restrained_S_all 1.037
_refine_ls_R_factor_all 0.0430
_refine_ls_R_factor_gt 0.0378
_refine_ls_shift/su_max 0.001
_refine_ls_shift/su_mean 0.000
_refine_ls_structure_factor_coef Fsqd
_refine_ls_weighting_details 'calc w=1/[\s^2^(Fo^2^)+(0.0550P)^2^+3.5390P] where P=(Fo^2^+2Fc^2^)/3'
_refine_ls_weighting_scheme calc
_refine_ls_wR_factor_gt 0.0981
_refine_ls_wR_factor_ref 0.1027
_reflns_number_gt 3854
_reflns_number_total 4476
_reflns_threshold_expression >2sigma(I)
_cod_data_source_file ic6b00700_si_002.cif
_cod_data_source_block ErTerpy
_cod_original_cell_volume 4455.52(14)
_cod_original_formula_sum 'C37.50 H29.50 Er F9 N7.50 O9 S3'
_cod_database_code 4347850

loop_
_symmetry_equiv_pos_as_xyz
'x, y, z'
'-x, -y, z'
'x+1/2, -y+1/2, -z+1/2'
'-x+1/2, y+1/2, -z+1/2'
'-x, -y, -z'
'x, y, -z'
'-x-1/2, y-1/2, z-1/2'
'x-1/2, -y-1/2, z-1/2'

loop_
_atom_site_label
_atom_site_type_symbol
_atom_site_fract_x
_atom_site_fract_y
_atom_site_fract_z
_atom_site_U_iso_or_equiv
_atom_site_adp_type
_atom_site_occupancy
_atom_site_symmetry_multiplicity
_atom_site_calc_flag
_atom_site_refinement_flags
Er1 Er 0.0000 0.5000 0.733990(8) 0.02189(10) Uani 1 2 d S
S1 S 0.25994(6) 0.42982(5) 0.79797(3) 0.03045(17) Uani 1 1 d .
F1 F 0.1578(3) 0.3982(2) 0.88242(9) 0.0662(7) Uani 1 1 d .
F2 F 0.3416(3) 0.3886(2) 0.88478(11) 0.0782(9) Uani 1 1 d .
F3 F 0.2583(3) 0.52403(18) 0.88129(10) 0.0645(8) Uani 1 1 d .
O1 O 0.1539(2) 0.48002(16) 0.78456(9) 0.0329(5) Uani 1 1 d .
O2 O 0.2565(2) 0.33148(15) 0.78731(9) 0.0382(5) Uani 1 1 d .
O3 O 0.3628(2) 0.47977(19) 0.78560(13) 0.0509(7) Uani 1 1 d .
N1 N -0.0340(2) 0.34121(19) 0.77236(9) 0.0290(5) Uani 1 1 d .
N2 N 0.0840(2) 0.36570(16) 0.68823(9) 0.0250(5) Uani 1 1 d .
N3 N 0.1449(2) 0.54271(18) 0.67030(9) 0.0272(5) Uani 1 1 d .
C1 C -0.0759(3) 0.3317(2) 0.81842(12) 0.0380(7) Uani 1 1 d .
H1 H -0.1049 0.3860 0.8346 0.046 Uiso 1 1 calc R
C2 C -0.0793(3) 0.2471(3) 0.84377(13) 0.0415(8) Uani 1 1 d .
H2 H -0.1098 0.2437 0.8764 0.050 Uiso 1 1 calc R
C3 C -0.0373(3) 0.1680(3) 0.82050(13) 0.0398(8) Uani 1 1 d .
H3 H -0.0390 0.1088 0.8368 0.048 Uiso 1 1 calc R
C4 C 0.0073(3) 0.1757(3) 0.77331(13) 0.0327(7) Uani 1 1 d .
H4 H 0.0373 0.1223 0.7567 0.039 Uiso 1 1 calc R
C5 C 0.0075(2) 0.2633(2) 0.75053(13) 0.0274(6) Uani 1 1 d .
C6 C 0.0553(3) 0.2764(2) 0.70028(11) 0.0266(6) Uani 1 1 d .
C7 C 0.0680(3) 0.2028(2) 0.66701(12) 0.0360(7) Uani 1 1 d .
H7 H 0.0483 0.1405 0.6763 0.043 Uiso 1 1 calc R
C8 C 0.1097(3) 0.2218(2) 0.62022(13) 0.0413(8) Uani 1 1 d .
H8 H 0.1145 0.1731 0.5963 0.050 Uiso 1 1 calc R
C9 C 0.1444(3) 0.3118(2) 0.60826(12) 0.0358(7) Uani 1 1 d .
H9 H 0.1754 0.3256 0.5765 0.043 Uiso 1 1 calc R
C10 C 0.1329(3) 0.3818(2) 0.64384(11) 0.0269(6) Uani 1 1 d .
C11 C 0.1781(3) 0.4781(2) 0.63635(11) 0.0267(6) Uani 1 1 d .
C12 C 0.2556(4) 0.4984(2) 0.59876(15) 0.0410(8) Uani 1 1 d .
H12 H 0.2768 0.4516 0.5754 0.049 Uiso 1 1 calc R
C13 C 0.3017(3) 0.5880(3) 0.59578(14) 0.0461(9) Uani 1 1 d .
H13 H 0.3542 0.6038 0.5701 0.055 Uiso 1 1 calc R
C14 C 0.2704(3) 0.6534(2) 0.63047(14) 0.0410(8) Uani 1 1 d .
H14 H 0.3018 0.7150 0.6294 0.049 Uiso 1 1 calc R
C15 C 0.1927(3) 0.6287(2) 0.66693(13) 0.0335(7) Uani 1 1 d .
H15 H 0.1718 0.6746 0.6908 0.040 Uiso 1 1 calc R
C16 C 0.2537(4) 0.4356(3) 0.86551(14) 0.0451(9) Uani 1 1 d .
S2 S 0.40161(12) 0.31120(10) 0.5000 0.0403(3) Uani 1 2 d S
F4 F 0.3509(6) 0.1512(3) 0.46017(14) 0.164(3) Uani 1 1 d .
F5 F 0.5056(10) 0.1533(6) 0.5000 0.213(6) Uani 1 2 d S
O4 O 0.2806(4) 0.3328(5) 0.5000 0.0787(16) Uani 1 2 d S
O5 O 0.4547(3) 0.3379(2) 0.45469(10) 0.0639(9) Uani 1 1 d .
C17 C 0.4026(12) 0.1849(6) 0.5000 0.096(3) Uani 1 2 d S

loop_
_atom_site_aniso_label
_atom_site_aniso_U_11
_atom_site_aniso_U_22
_atom_site_aniso_U_33
_atom_site_aniso_U_23
_atom_site_aniso_U_13
_atom_site_aniso_U_12
Er1 0.02464(15) 0.01655(15) 0.02447(14) 0.000 0.000 0.00238(8)
S1 0.0278(4) 0.0214(3) 0.0422(4) 0.0003(3) -0.0047(3) 0.0029(3)
F1 0.084(2) 0.0660(17) 0.0484(12) 0.0039(12) 0.0120(13) -0.0020(15)
F2 0.091(2) 0.0779(19) 0.0657(16) 0.0046(14) -0.0385(16) 0.0339(17)
F3 0.097(2) 0.0413(12) 0.0556(13) -0.0150(11) -0.0268(15) 0.0072(14)
O1 0.0310(11) 0.0293(11) 0.0385(11) -0.0025(9) -0.0086(9) 0.0102(10)
O2 0.0410(13) 0.0195(10) 0.0541(13) -0.0021(10) -0.0026(11) 0.0065(10)
O3 0.0347(14) 0.0366(13) 0.081(2) 0.0007(14) 0.0055(14) -0.0071(12)
N1 0.0305(13) 0.0232(13) 0.0332(12) 0.0028(10) 0.0039(11) 0.0038(11)
N2 0.0265(12) 0.0184(11) 0.0300(11) -0.0019(9) -0.0004(9) 0.0010(9)
N3 0.0248(12) 0.0215(12) 0.0354(12) -0.0010(10) 0.0032(10) 0.0004(10)
C1 0.0443(18) 0.0336(17) 0.0361(15) 0.0066(13) 0.0091(14) 0.0089(15)
C2 0.0434(19) 0.043(2) 0.0381(16) 0.0133(15) 0.0049(14) 0.0029(16)
C3 0.0412(18) 0.0325(18) 0.0458(18) 0.0136(15) -0.0026(15) -0.0018(15)
C4 0.0357(18) 0.0196(16) 0.0428(17) 0.0029(14) -0.0033(13) -0.0011(12)
C5 0.0278(15) 0.0200(15) 0.0343(15) 0.0016(13) -0.0019(11) -0.0011(11)
C6 0.0280(14) 0.0185(13) 0.0333(14) 0.0002(11) -0.0003(11) 0.0010(11)
C7 0.0450(19) 0.0188(14) 0.0441(16) -0.0063(13) 0.0021(14) -0.0017(13)
C8 0.053(2) 0.0281(16) 0.0433(17) -0.0101(14) 0.0038(16) -0.0005(16)
C9 0.0439(18) 0.0307(16) 0.0326(14) -0.0059(13) 0.0068(13) 0.0016(14)
C10 0.0259(14) 0.0234(14) 0.0313(13) 0.0008(11) 0.0032(11) 0.0011(11)
C11 0.0273(15) 0.0238(13) 0.0289(13) 0.0004(12) 0.0041(11) 0.0003(12)
C12 0.047(2) 0.0341(18) 0.0422(18) -0.0014(13) 0.0139(17) -0.0054(15)
C13 0.048(2) 0.0397(19) 0.0508(19) 0.0039(16) 0.0189(17) -0.0080(17)
C14 0.0373(18) 0.0290(16) 0.057(2) 0.0055(15) 0.0088(16) -0.0069(14)
C15 0.0308(16) 0.0244(15) 0.0454(17) -0.0015(13) 0.0045(13) -0.0009(13)
C16 0.054(2) 0.0325(17) 0.0487(19) 0.0000(15) -0.0162(18) 0.0069(17)
S2 0.0467(7) 0.0482(7) 0.0260(5) 0.000 0.000 -0.0075(6)
F4 0.352(9) 0.075(2) 0.0652(19) -0.0162(18) -0.013(3) -0.078(4)
F5 0.249(12) 0.127(7) 0.264(13) 0.000 0.000 0.127(7)
O4 0.054(3) 0.134(5) 0.049(2) 0.000 0.000 0.001(3)
O5 0.078(2) 0.070(2) 0.0431(15) 0.0003(14) 0.0198(15) -0.0156(19)
C17 0.180(11) 0.049(4) 0.057(4) 0.000 0.000 -0.004(6)

loop_
_atom_type_symbol
_atom_type_description
_atom_type_scat_dispersion_real
_atom_type_scat_dispersion_imag
_atom_type_scat_source
C C 0.0181 0.0091 'International Tables Vol C Tables 4.2.6.8 and 6.1.1.4'
H H 0.0000 0.0000 'International Tables Vol C Tables 4.2.6.8 and 6.1.1.4'
Er Er -9.4367 3.9380 'International Tables Vol C Tables 4.2.6.8 and 6.1.1.4'
F F 0.0727 0.0534 'International Tables Vol C Tables 4.2.6.8 and 6.1.1.4'
N N 0.0311 0.0180 'International Tables Vol C Tables 4.2.6.8 and 6.1.1.4'
O O 0.0492 0.0322 'International Tables Vol C Tables 4.2.6.8 and 6.1.1.4'
S S 0.3331 0.5567 'International Tables Vol C Tables 4.2.6.8 and 6.1.1.4'

loop_
_geom_angle_atom_site_label_1
_geom_angle_atom_site_label_2
_geom_angle_atom_site_label_3
_geom_angle
_geom_angle_site_symmetry_1
_geom_angle_site_symmetry_3
O1 Er1 O1 105.76(12) . 2_565
O1 Er1 N2 135.03(9) . 2_565
O1 Er1 N2 83.97(8) 2_565 2_565
O1 Er1 N2 83.97(8) . .
O1 Er1 N2 135.04(8) 2_565 .
N2 Er1 N2 120.12(11) 2_565 .
O1 Er1 N3 157.06(8) . 2_565
O1 Er1 N3 85.22(9) 2_565 2_565
N2 Er1 N3 65.00(8) 2_565 2_565
N2 Er1 N3 74.33(8) . 2_565
O1 Er1 N3 85.22(9) . .
O1 Er1 N3 157.06(8) 2_565 .
N2 Er1 N3 74.33(8) 2_565 .
N2 Er1 N3 65.00(8) . .
N3 Er1 N3 92.10(12) 2_565 .
O1 Er1 N1 76.22(9) . .
O1 Er1 N1 75.03(9) 2_565 .
N2 Er1 N1 146.89(9) 2_565 .
N2 Er1 N1 64.73(8) . .
N3 Er1 N1 87.68(9) 2_565 .
N3 Er1 N1 127.71(8) . .
O1 Er1 N1 75.03(9) . 2_565
O1 Er1 N1 76.22(9) 2_565 2_565
N2 Er1 N1 64.73(8) 2_565 2_565
N2 Er1 N1 146.89(9) . 2_565
N3 Er1 N1 127.71(8) 2_565 2_565
N3 Er1 N1 87.68(9) . 2_565
N1 Er1 N1 131.41(12) . 2_565
O3 S1 O2 117.68(16) . .
O3 S1 O1 113.46(16) . .
O2 S1 O1 113.83(14) . .
O3 S1 C16 104.1(2) . .
O2 S1 C16 104.14(16) . .
O1 S1 C16 101.02(16) . .
S1 O1 Er1 150.43(14) . .
C1 N1 C5 116.9(3) . .
C1 N1 Er1 121.9(2) . .
C5 N1 Er1 120.3(2) . .
C10 N2 C6 118.5(3) . .
C10 N2 Er1 118.57(19) . .
C6 N2 Er1 120.60(19) . .
C15 N3 C11 117.1(3) . .
C15 N3 Er1 123.2(2) . .
C11 N3 Er1 119.7(2) . .
N1 C1 C2 123.8(3) . .
N1 C1 H1 118.1 . .
C2 C1 H1 118.1 . .
C3 C2 C1 118.4(3) . .
C3 C2 H2 120.8 . .
C1 C2 H2 120.8 . .
C2 C3 C4 119.2(3) . .
C2 C3 H3 120.4 . .
C4 C3 H3 120.4 . .
C3 C4 C5 118.8(3) . .
C3 C4 H4 120.6 . .
C5 C4 H4 120.6 . .
N1 C5 C4 123.0(3) . .
N1 C5 C6 115.6(3) . .
C4 C5 C6 121.4(3) . .
N2 C6 C7 121.8(3) . .
N2 C6 C5 115.6(3) . .
C7 C6 C5 122.6(3) . .
C8 C7 C6 118.8(3) . .
C8 C7 H7 120.6 . .
C6 C7 H7 120.6 . .
C7 C8 C9 119.9(3) . .
C7 C8 H8 120.1 . .
C9 C8 H8 120.1 . .
C8 C9 C10 118.4(3) . .
C8 C9 H9 120.8 . .
C10 C9 H9 120.8 . .
N2 C10 C9 122.3(3) . .
N2 C10 C11 115.4(3) . .
C9 C10 C11 122.3(3) . .
N3 C11 C12 122.6(3) . .
N3 C11 C10 115.8(3) . .
C12 C11 C10 121.5(3) . .
C13 C12 C11 119.0(3) . .
C13 C12 H12 120.5 . .
C11 C12 H12 120.5 . .
C14 C13 C12 119.0(3) . .
C14 C13 H13 120.5 . .
C12 C13 H13 120.5 . .
C13 C14 C15 119.2(3) . .
C13 C14 H14 120.4 . .
C15 C14 H14 120.4 . .
N3 C15 C14 123.2(3) . .
N3 C15 H15 118.4 . .
C14 C15 H15 118.4 . .
F1 C16 F2 107.9(3) . .
F1 C16 F3 107.8(4) . .
F2 C16 F3 108.8(3) . .
F1 C16 S1 111.2(3) . .
F2 C16 S1 109.8(3) . .
F3 C16 S1 111.2(3) . .
O5 S2 O5 118.8(3) . 6_556
O5 S2 O4 111.4(2) . .
O5 S2 O4 111.4(2) 6_556 .
O5 S2 C17 105.4(3) . .
O5 S2 C17 105.4(3) 6_556 .
O4 S2 C17 102.7(5) . .
F5 C17 F4 107.1(7) . .
F5 C17 F4 107.1(7) . 6_556
F4 C17 F4 109.0(9) . 6_556
F5 C17 S2 111.1(9) . .
F4 C17 S2 111.2(5) . .
F4 C17 S2 111.2(5) 6_556 .

loop_
_geom_bond_atom_site_label_1
_geom_bond_atom_site_label_2
_geom_bond_distance
_geom_bond_site_symmetry_2
Er1 O1 2.264(2) .
Er1 O1 2.264(2) 2_565
Er1 N2 2.476(2) 2_565
Er1 N2 2.476(2) .
Er1 N3 2.479(3) 2_565
Er1 N3 2.479(3) .
Er1 N1 2.519(3) .
Er1 N1 2.519(3) 2_565
S1 O3 1.427(3) .
S1 O2 1.431(2) .
S1 O1 1.466(2) .
S1 C16 1.828(4) .
F1 C16 1.314(5) .
F2 C16 1.326(4) .
F3 C16 1.330(4) .
N1 C1 1.343(4) .
N1 C5 1.345(4) .
N2 C10 1.346(4) .
N2 C6 1.354(4) .
N3 C15 1.347(4) .
N3 C11 1.355(4) .
C1 C2 1.386(5) .
C1 H1 0.9500 .
C2 C3 1.379(5) .
C2 H2 0.9500 .
C3 C4 1.380(5) .
C3 H3 0.9500 .
C4 C5 1.391(5) .
C4 H4 0.9500 .
C5 C6 1.477(4) .
C6 C7 1.389(4) .
C7 C8 1.380(5) .
C7 H7 0.9500 .
C8 C9 1.382(5) .
C8 H8 0.9500 .
C9 C10 1.391(4) .
C9 H9 0.9500 .
C10 C11 1.482(4) .
C11 C12 1.386(5) .
C12 C13 1.385(5) .
C12 H12 0.9500 .
C13 C14 1.370(5) .
C13 H13 0.9500 .
C14 C15 1.380(5) .
C14 H14 0.9500 .
C15 H15 0.9500 .
S2 O5 1.422(3) .
S2 O5 1.422(3) 6_556
S2 O4 1.434(5) .
S2 C17 1.798(8) .
F4 C17 1.322(8) .
F5 C17 1.275(15) .
C17 F4 1.322(8) 6_556

loop_
_platon_squeeze_void_nr
_platon_squeeze_void_average_x
_platon_squeeze_void_average_y
_platon_squeeze_void_average_z
_platon_squeeze_void_volume
_platon_squeeze_void_count_electrons
_platon_squeeze_void_content
1 0.000 0.500 0.063 9 0 ' '
2 0.000 -0.003 0.500 381 89 ' '
3 0.000 0.500 0.937 9 0 ' '
4 0.500 0.256 0.000 381 89 ' '
5 0.500 0.000 0.437 9 0 ' '
6 0.500 0.000 0.563 9 0 ' '
